data_1503015
loop_
_publ_author_name
'Zhang, Zibin'
'Xia, Binyuan'
'Han, Chengyou'
'Yu, Yihua'
'Huang, Feihe'

_publ_section_title
;
 Syntheses of copillar[5]arenes by co-oligomerization of different
 monomers.
;
_journal_issue 15
_journal_name_full 'Organic letters'
_journal_page_first 3285
_journal_page_last 3287
_journal_paper_doi 10.1021/ol100883k
_journal_volume 12
_journal_year 2010
_chemical_formula_moiety 'C75 H110 O10, C6 H14'
_chemical_formula_sum 'C81 H124 O10'
_chemical_formula_weight 1257.80
_chemical_name_systematic
; 
 ? 
;
_space_group_IT_number 2
_symmetry_cell_setting triclinic
_symmetry_space_group_name_Hall '-P 1'
_symmetry_space_group_name_H-M 'P -1'
_atom_sites_solution_hydrogens geom
_atom_sites_solution_primary direct
_atom_sites_solution_secondary difmap
_audit_creation_method SHELXL-97
_cell_angle_alpha 87.84(3)
_cell_angle_beta 87.60(3)
_cell_angle_gamma 72.39(3)
_cell_formula_units_Z 2
_cell_length_a 12.187(2)
_cell_length_b 14.650(3)
_cell_length_c 22.050(4)
_cell_measurement_reflns_used 19502
_cell_measurement_temperature 113(2)
_cell_measurement_theta_max 27.5
_cell_measurement_theta_min 3.0
_cell_volume 3747.7(14)
_computing_cell_refinement RAPID-AUTO
_computing_data_collection 'RAPID-AUTO (Rigaku, 1998)'
_computing_data_reduction RAPID-AUTO
_computing_molecular_graphics XP
_computing_publication_material SHELXL-97
_computing_structure_refinement 'SHELXL-97 (Sheldrick, 1997)'
_computing_structure_solution 'SHELXS-97 (Sheldrick, 1990)'
_diffrn_ambient_temperature 113(2)
_diffrn_detector_area_resol_mean 0
_diffrn_measured_fraction_theta_full 0.968
_diffrn_measured_fraction_theta_max 0.968
_diffrn_measurement_device_type 'Rigaku R-AXIS RAPID'
_diffrn_measurement_method '\w scans'
_diffrn_radiation_monochromator graphite
_diffrn_radiation_source 'fine-focus sealed tube'
_diffrn_radiation_type MoK\a
_diffrn_radiation_wavelength 0.71073
_diffrn_reflns_av_R_equivalents 0.0390
_diffrn_reflns_av_sigmaI/netI 0.0661
_diffrn_reflns_limit_h_max 13
_diffrn_reflns_limit_h_min -14
_diffrn_reflns_limit_k_max 17
_diffrn_reflns_limit_k_min -17
_diffrn_reflns_limit_l_max 26
_diffrn_reflns_limit_l_min -25
_diffrn_reflns_number 26681
_diffrn_reflns_theta_full 25.00
_diffrn_reflns_theta_max 25.00
_diffrn_reflns_theta_min 3.02
_diffrn_standards_decay_% 0
_diffrn_standards_interval_count image
_diffrn_standards_interval_time 0
_diffrn_standards_number 0
_exptl_absorpt_coefficient_mu 0.071
_exptl_absorpt_correction_T_max 0.81
_exptl_absorpt_correction_T_min 0.70
_exptl_absorpt_correction_type multi-scan
_exptl_absorpt_process_details 'ABSCOR (Higashi, 1995)'
_exptl_crystal_colour colorless
_exptl_crystal_density_diffrn 1.115
_exptl_crystal_density_method 'not measured'
_exptl_crystal_description block
_exptl_crystal_F_000 1380
_exptl_crystal_size_max 0.39
_exptl_crystal_size_mid 0.33
_exptl_crystal_size_min 0.22
_refine_diff_density_max 0.606
_refine_diff_density_min -0.480
_refine_diff_density_rms 0.057
_refine_ls_extinction_method none
_refine_ls_goodness_of_fit_ref 1.076
_refine_ls_hydrogen_treatment constr
_refine_ls_matrix_type full
_refine_ls_number_parameters 829
_refine_ls_number_reflns 12785
_refine_ls_number_restraints 3
_refine_ls_restrained_S_all 1.077
_refine_ls_R_factor_all 0.0962
_refine_ls_R_factor_gt 0.0601
_refine_ls_shift/su_max 0.002
_refine_ls_shift/su_mean 0.000
_refine_ls_structure_factor_coef Fsqd
_refine_ls_weighting_details 'calc w=1/[\s^2^(Fo^2^)+(0.0818P)^2^+2.2171P] where P=(Fo^2^+2Fc^2^)/3'
_refine_ls_weighting_scheme calc
_refine_ls_wR_factor_gt 0.1590
_refine_ls_wR_factor_ref 0.1861
_reflns_number_gt 8367
_reflns_number_total 12785
_reflns_threshold_expression >2\s(I)
_cod_data_source_file ol100883k_si_001.cif
_cod_data_source_block 5
_cod_database_code 1503015

loop_
_symmetry_equiv_pos_as_xyz
'x, y, z'
'-x, -y, -z'

loop_
_atom_site_label
_atom_site_type_symbol
_atom_site_fract_x
_atom_site_fract_y
_atom_site_fract_z
_atom_site_U_iso_or_equiv
_atom_site_adp_type
_atom_site_occupancy
_atom_site_symmetry_multiplicity
_atom_site_calc_flag
_atom_site_refinement_flags
O1 O 0.89358(16) -0.31465(12) 0.11275(8) 0.0288(4) Uani 1 1 d .
O2 O 0.31169(16) -0.00969(13) 0.34373(8) 0.0279(4) Uani 1 1 d .
O3 O 1.02507(15) 0.00678(13) 0.15787(8) 0.0284(4) Uani 1 1 d .
O4 O 0.66956(14) -0.09977(12) 0.45661(8) 0.0263(4) Uani 1 1 d .
O5 O 0.38062(16) 0.21595(12) 0.14681(8) 0.0280(4) Uani 1 1 d .
O6 O 0.44170(15) -0.15596(12) 0.13413(8) 0.0267(4) Uani 1 1 d .
O7 O 0.71454(14) 0.03977(12) 0.01361(8) 0.0246(4) Uani 1 1 d .
O8 O 1.00808(15) -0.25881(12) 0.32085(8) 0.0279(4) Uani 1 1 d .
O9 O 0.49963(15) 0.27665(12) 0.37131(8) 0.0284(4) Uani 1 1 d .
O10 O 0.92654(19) 0.12099(15) 0.37775(13) 0.0622(8) Uani 1 1 d .
C1 C 0.9603(3) 0.2632(3) 0.4048(2) 0.0821(15) Uani 1 1 d D
H1A H 0.9533 0.3207 0.3798 0.099 Uiso 1 1 d D
H1B H 0.8848 0.2806 0.4273 0.099 Uiso 1 1 d D
C2 C 1.0415(3) 0.2794(3) 0.44605(18) 0.0684(12) Uani 1 1 d .
H2A H 1.1163 0.2673 0.4256 0.082 Uiso 1 1 calc R
H2B H 1.0493 0.2353 0.4807 0.082 Uiso 1 1 calc R
C3A C 1.0130(4) 0.1495(3) 0.3949(2) 0.0500(13) Uani 0.70 1 d P
H3A1 H 1.0742 0.1365 0.3639 0.060 Uiso 0.70 1 calc PR
H3A2 H 1.0437 0.1166 0.4324 0.060 Uiso 0.70 1 calc PR
C3B C 0.9743(9) 0.1821(7) 0.3534(4) 0.033(2) Uani 0.30 1 d P
H3B1 H 0.9358 0.2109 0.3166 0.040 Uiso 0.30 1 calc PR
H3B2 H 1.0550 0.1510 0.3434 0.040 Uiso 0.30 1 calc PR
C4 C 0.6973(3) 0.4647(3) 0.2967(2) 0.0650(12) Uani 1 1 d .
H4A H 0.7364 0.5126 0.2972 0.098 Uiso 1 1 calc R
H4B H 0.6828 0.4539 0.2555 0.098 Uiso 1 1 calc R
H4C H 0.7444 0.4061 0.3148 0.098 Uiso 1 1 calc R
C5 C 1.0001(3) 0.3836(3) 0.46805(16) 0.0567(9) Uani 1 1 d .
H5A H 1.0545 0.3931 0.4955 0.085 Uiso 1 1 calc R
H5B H 0.9262 0.3953 0.4885 0.085 Uiso 1 1 calc R
H5C H 0.9938 0.4271 0.4338 0.085 Uiso 1 1 calc R
C6 C 0.3171(3) 0.3466(2) 0.04443(13) 0.0385(7) Uani 1 1 d .
H6A H 0.3340 0.3801 0.0081 0.046 Uiso 1 1 calc R
H6B H 0.3354 0.2794 0.0352 0.046 Uiso 1 1 calc R
C7 C 0.1898(3) 0.3850(2) 0.05994(15) 0.0446(8) Uani 1 1 d .
H7A H 0.1467 0.3758 0.0264 0.067 Uiso 1 1 calc R
H7B H 0.1701 0.4520 0.0680 0.067 Uiso 1 1 calc R
H7C H 0.1716 0.3513 0.0953 0.067 Uiso 1 1 calc R
C8 C 1.0319(3) 0.2771(2) 0.22231(15) 0.0451(8) Uani 1 1 d .
H8A H 0.9832 0.3092 0.2552 0.068 Uiso 1 1 calc R
H8B H 1.0467 0.3238 0.1940 0.068 Uiso 1 1 calc R
H8C H 1.1035 0.2371 0.2378 0.068 Uiso 1 1 calc R
C9 C 0.7216(3) -0.5337(2) 0.10629(15) 0.0436(8) Uani 1 1 d .
H9A H 0.6390 -0.5151 0.1085 0.065 Uiso 1 1 calc R
H9B H 0.7520 -0.5896 0.1317 0.065 Uiso 1 1 calc R
H9C H 0.7481 -0.5477 0.0651 0.065 Uiso 1 1 calc R
C10 C 1.1702(3) -0.5658(2) 0.31598(15) 0.0423(8) Uani 1 1 d .
H10A H 1.2499 -0.5941 0.3250 0.063 Uiso 1 1 calc R
H10B H 1.1624 -0.5578 0.2728 0.063 Uiso 1 1 calc R
H10C H 1.1267 -0.6068 0.3316 0.063 Uiso 1 1 calc R
C11 C 0.5830(3) 0.4992(2) 0.33259(15) 0.0455(8) Uani 1 1 d .
H11A H 0.5984 0.5122 0.3737 0.055 Uiso 1 1 calc R
H11B H 0.5366 0.5588 0.3143 0.055 Uiso 1 1 calc R
C12 C 0.9722(2) 0.2155(2) 0.19016(14) 0.0350(7) Uani 1 1 d .
H12A H 0.9548 0.1701 0.2193 0.042 Uiso 1 1 calc R
H12B H 0.9000 0.2562 0.1746 0.042 Uiso 1 1 calc R
C14 C 1.1248(2) -0.46832(19) 0.34542(13) 0.0328(7) Uani 1 1 d .
H14A H 1.1344 -0.4768 0.3889 0.039 Uiso 1 1 calc R
H14B H 1.1703 -0.4278 0.3302 0.039 Uiso 1 1 calc R
C15 C 0.8166(3) 0.3333(2) -0.04371(15) 0.0442(8) Uani 1 1 d .
H15A H 0.7891 0.4016 -0.0402 0.066 Uiso 1 1 calc R
H15B H 0.8268 0.3174 -0.0858 0.066 Uiso 1 1 calc R
H15C H 0.8889 0.3087 -0.0241 0.066 Uiso 1 1 calc R
C16 C 0.7624(2) -0.4523(2) 0.12783(13) 0.0340(7) Uani 1 1 d .
H16A H 0.7303 -0.3957 0.1024 0.041 Uiso 1 1 calc R
H16B H 0.7336 -0.4374 0.1691 0.041 Uiso 1 1 calc R
C17 C 0.3206(3) -0.4267(2) 0.21489(14) 0.0389(7) Uani 1 1 d .
H17A H 0.3394 -0.4953 0.2159 0.058 Uiso 1 1 calc R
H17B H 0.2468 -0.3992 0.1972 0.058 Uiso 1 1 calc R
H17C H 0.3180 -0.4045 0.2555 0.058 Uiso 1 1 calc R
C18 C 0.6559(3) -0.4288(2) 0.49878(15) 0.0445(8) Uani 1 1 d .
H18A H 0.6070 -0.4690 0.4970 0.067 Uiso 1 1 calc R
H18B H 0.6737 -0.4235 0.5403 0.067 Uiso 1 1 calc R
H18C H 0.7259 -0.4563 0.4756 0.067 Uiso 1 1 calc R
C19 C 0.3950(3) 0.3568(2) 0.09459(13) 0.0358(7) Uani 1 1 d .
H19A H 0.4745 0.3267 0.0817 0.043 Uiso 1 1 calc R
H19B H 0.3852 0.4244 0.0994 0.043 Uiso 1 1 calc R
C20 C 0.7293(3) 0.2891(2) -0.01355(13) 0.0345(7) Uani 1 1 d .
H20A H 0.7187 0.3063 0.0288 0.041 Uiso 1 1 calc R
H20B H 0.6559 0.3159 -0.0327 0.041 Uiso 1 1 calc R
C21 C 0.2477(3) -0.2948(2) 0.44532(13) 0.0369(7) Uani 1 1 d .
H21A H 0.2537 -0.3608 0.4395 0.055 Uiso 1 1 calc R
H21B H 0.1687 -0.2593 0.4538 0.055 Uiso 1 1 calc R
H21C H 0.2936 -0.2904 0.4788 0.055 Uiso 1 1 calc R
C22 C 0.8209(2) 0.01157(19) 0.45633(12) 0.0278(6) Uani 1 1 d .
H22A H 0.8456 0.0620 0.4732 0.033 Uiso 1 1 calc R
H22B H 0.8264 -0.0379 0.4875 0.033 Uiso 1 1 calc R
C23 C 1.0029(2) 0.08372(19) 0.11351(13) 0.0303(6) Uani 1 1 d .
H23A H 0.9210 0.1085 0.1066 0.036 Uiso 1 1 calc R
H23B H 1.0426 0.0613 0.0753 0.036 Uiso 1 1 calc R
C24 C 0.5942(2) -0.32944(19) 0.47245(13) 0.0323(6) Uani 1 1 d .
H24A H 0.5760 -0.3354 0.4307 0.039 Uiso 1 1 calc R
H24B H 0.5222 -0.3031 0.4951 0.039 Uiso 1 1 calc R
C25 C 0.4116(2) -0.39674(19) 0.17709(13) 0.0311(6) Uani 1 1 d .
H25A H 0.4149 -0.4204 0.1363 0.037 Uiso 1 1 calc R
H25B H 0.4863 -0.4259 0.1946 0.037 Uiso 1 1 calc R
C26 C 0.3473(2) 0.04152(18) 0.12016(11) 0.0241(6) Uani 1 1 d .
H26A H 0.2988 -0.0001 0.1191 0.029 Uiso 1 1 calc R
H26B H 0.3140 0.0971 0.0941 0.029 Uiso 1 1 calc R
C27 C 0.8924(2) -0.4760(2) 0.12603(14) 0.0348(7) Uani 1 1 d .
H27A H 0.9246 -0.5348 0.1494 0.042 Uiso 1 1 calc R
H27B H 0.9206 -0.4873 0.0843 0.042 Uiso 1 1 calc R
C28 C 0.2848(2) -0.14899(19) 0.39393(12) 0.0267(6) Uani 1 1 d .
H28A H 0.2068 -0.1122 0.4056 0.032 Uiso 1 1 calc R
H28B H 0.3352 -0.1437 0.4256 0.032 Uiso 1 1 calc R
C29 C 0.9347(2) -0.39845(19) 0.15065(13) 0.0321(7) Uani 1 1 d .
H29A H 0.9059 -0.3850 0.1921 0.038 Uiso 1 1 calc R
H29B H 1.0182 -0.4188 0.1505 0.038 Uiso 1 1 calc R
C30 C 1.0461(2) 0.1609(2) 0.13792(13) 0.0322(6) Uani 1 1 d .
H30A H 1.0495 0.2061 0.1051 0.039 Uiso 1 1 calc R
H30B H 1.1238 0.1319 0.1516 0.039 Uiso 1 1 calc R
C31 C 0.2909(2) -0.25362(19) 0.38806(12) 0.0299(6) Uani 1 1 d .
H31A H 0.2450 -0.2592 0.3543 0.036 Uiso 1 1 calc R
H31B H 0.3700 -0.2909 0.3791 0.036 Uiso 1 1 calc R
C32 C 0.5143(2) 0.4276(2) 0.33528(13) 0.0343(7) Uani 1 1 d .
H32A H 0.4396 0.4571 0.3546 0.041 Uiso 1 1 calc R
H32B H 0.5016 0.4123 0.2942 0.041 Uiso 1 1 calc R
C33 C 0.9557(2) -0.31816(18) 0.35729(12) 0.0280(6) Uani 1 1 d .
H33A H 0.8726 -0.2938 0.3552 0.034 Uiso 1 1 calc R
H33B H 0.9764 -0.3185 0.3993 0.034 Uiso 1 1 calc R
C34 C 1.0982(2) -0.1474(2) 0.23966(11) 0.0263(6) Uani 1 1 d .
H34A H 1.1482 -0.1089 0.2279 0.032 Uiso 1 1 calc R
H34B H 1.1469 -0.2119 0.2487 0.032 Uiso 1 1 calc R
C35 C 0.6545(2) 0.14691(19) 0.41648(12) 0.0269(6) Uani 1 1 d .
H35A H 0.7013 0.1865 0.4174 0.032 Uiso 1 1 calc R
C36 C 0.9274(2) -0.07690(19) 0.09540(12) 0.0253(6) Uani 1 1 d .
H36A H 0.9071 -0.0250 0.0681 0.030 Uiso 1 1 calc R
C37 C 0.3875(2) -0.28850(19) 0.17361(12) 0.0279(6) Uani 1 1 d .
H37A H 0.3137 -0.2595 0.1553 0.033 Uiso 1 1 calc R
H37B H 0.3825 -0.2648 0.2144 0.033 Uiso 1 1 calc R
C38 C 0.9474(2) 0.02598(19) 0.36390(13) 0.0307(6) Uani 1 1 d .
C39 C 0.8155(2) -0.15693(18) 0.03294(11) 0.0237(6) Uani 1 1 d .
H39A H 0.8380 -0.1243 -0.0023 0.028 Uiso 1 1 calc R
H39B H 0.8233 -0.2222 0.0221 0.028 Uiso 1 1 calc R
C40 C 0.9920(2) -0.23091(19) 0.17527(12) 0.0267(6) Uani 1 1 d .
H40A H 1.0140 -0.2835 0.2019 0.032 Uiso 1 1 calc R
C41 C 0.3736(2) 0.31357(19) 0.15582(12) 0.0291(6) Uani 1 1 d .
H41A H 0.4309 0.3172 0.1841 0.035 Uiso 1 1 calc R
H41B H 0.2980 0.3482 0.1723 0.035 Uiso 1 1 calc R
C42 C 0.3499(2) 0.16281(18) 0.37016(11) 0.0242(6) Uani 1 1 d .
H42A H 0.2985 0.1384 0.3962 0.029 Uiso 1 1 calc R
H42B H 0.3232 0.2322 0.3713 0.029 Uiso 1 1 calc R
C43 C 0.9984(2) -0.41814(19) 0.33322(12) 0.0301(6) Uani 1 1 d .
H43A H 0.9876 -0.4151 0.2898 0.036 Uiso 1 1 calc R
H43B H 0.9523 -0.4559 0.3517 0.036 Uiso 1 1 calc R
C44 C 0.5122(2) 0.03249(18) 0.41623(11) 0.0241(6) Uani 1 1 d .
H44A H 0.4638 -0.0059 0.4174 0.029 Uiso 1 1 calc R
C45 C 0.5739(2) 0.33601(19) 0.36968(13) 0.0307(6) Uani 1 1 d .
H45A H 0.6469 0.3036 0.3495 0.037 Uiso 1 1 calc R
H45B H 0.5888 0.3501 0.4106 0.037 Uiso 1 1 calc R
C46 C 0.3612(2) 0.19050(19) 0.25673(12) 0.0252(6) Uani 1 1 d .
H46A H 0.3709 0.2497 0.2640 0.030 Uiso 1 1 calc R
C47 C 0.5344(2) 0.03874(18) 0.06576(11) 0.0223(6) Uani 1 1 d .
H47A H 0.5050 0.1048 0.0603 0.027 Uiso 1 1 calc R
C48 C 0.9273(2) -0.23511(18) 0.12579(12) 0.0243(6) Uani 1 1 d .
C49 C 0.9910(2) -0.07221(19) 0.14529(12) 0.0247(6) Uani 1 1 d .
C50 C 1.0115(2) -0.01218(19) 0.31211(13) 0.0288(6) Uani 1 1 d .
H50A H 1.0428 0.0266 0.2870 0.035 Uiso 1 1 calc R
C51 C 0.5981(2) -0.16132(18) 0.45193(12) 0.0245(6) Uani 1 1 d .
H51A H 0.5777 -0.1632 0.4101 0.029 Uiso 1 1 calc R
H51B H 0.5278 -0.1373 0.4763 0.029 Uiso 1 1 calc R
C52 C 0.9841(2) -0.16406(18) 0.33621(12) 0.0242(6) Uani 1 1 d .
C53 C 0.3198(2) -0.10795(18) 0.33505(12) 0.0252(6) Uani 1 1 d .
H53A H 0.3982 -0.1437 0.3232 0.030 Uiso 1 1 calc R
H53B H 0.2695 -0.1125 0.3031 0.030 Uiso 1 1 calc R
C54 C 0.3322(2) 0.01505(19) 0.23377(11) 0.0245(6) Uani 1 1 d .
H54A H 0.3224 -0.0441 0.2265 0.029 Uiso 1 1 calc R
C55 C 0.8992(2) -0.03026(19) 0.40228(12) 0.0247(6) Uani 1 1 d .
C57 C 0.4789(2) -0.25807(18) 0.13732(12) 0.0258(6) Uani 1 1 d .
H57A H 0.5523 -0.2814 0.1570 0.031 Uiso 1 1 calc R
H57B H 0.4880 -0.2837 0.0969 0.031 Uiso 1 1 calc R
C58 C 1.0248(2) -0.15048(19) 0.18615(11) 0.0240(6) Uani 1 1 d .
C59 C 0.6652(2) -0.26053(18) 0.47437(12) 0.0276(6) Uani 1 1 d .
H59A H 0.6878 -0.2573 0.5157 0.033 Uiso 1 1 calc R
H59B H 0.7347 -0.2842 0.4493 0.033 Uiso 1 1 calc R
C60 C 0.6236(2) -0.15716(18) 0.08096(11) 0.0241(6) Uani 1 1 d .
H60A H 0.6529 -0.2233 0.0860 0.029 Uiso 1 1 calc R
C61 C 0.5440(2) 0.18355(18) 0.39450(11) 0.0241(6) Uani 1 1 d .
C62 C 0.8932(2) -0.15746(18) 0.08508(11) 0.0235(6) Uani 1 1 d .
C63 C 0.6240(2) -0.00567(18) 0.43648(11) 0.0238(6) Uani 1 1 d .
C64 C 0.3454(2) 0.13219(18) 0.30585(11) 0.0221(5) Uani 1 1 d .
C65 C 0.7650(2) 0.18074(19) -0.01729(12) 0.0271(6) Uani 1 1 d .
H65A H 0.7739 0.1628 -0.0595 0.033 Uiso 1 1 calc R
H65B H 0.8385 0.1531 0.0017 0.033 Uiso 1 1 calc R
C66 C 0.6755(2) 0.14228(18) 0.01426(12) 0.0247(6) Uani 1 1 d .
H66A H 0.6628 0.1635 0.0558 0.030 Uiso 1 1 calc R
H66B H 0.6031 0.1662 -0.0063 0.030 Uiso 1 1 calc R
C67 C 0.6965(2) 0.05196(18) 0.43718(11) 0.0241(6) Uani 1 1 d .
C68 C 0.4666(2) -0.01119(18) 0.09564(11) 0.0219(6) Uani 1 1 d .
C69 C 0.6912(2) -0.10637(18) 0.05137(11) 0.0215(5) Uani 1 1 d .
C70 C 0.4710(2) 0.12652(18) 0.39426(11) 0.0219(5) Uani 1 1 d .
C71 C 0.3308(2) 0.04374(18) 0.29346(11) 0.0236(6) Uani 1 1 d .
C72 C 0.9196(2) -0.12560(19) 0.38789(12) 0.0257(6) Uani 1 1 d .
H72A H 0.8895 -0.1647 0.4134 0.031 Uiso 1 1 calc R
C73 C 1.0298(2) -0.10698(18) 0.29707(11) 0.0230(6) Uani 1 1 d .
C74 C 0.3481(2) 0.07373(18) 0.18457(11) 0.0222(6) Uani 1 1 d .
C75 C 0.3628(2) 0.16170(18) 0.19714(11) 0.0221(5) Uani 1 1 d .
C76 C 0.6444(2) -0.00764(18) 0.04408(11) 0.0215(5) Uani 1 1 d .
C77 C 0.5130(2) -0.11031(18) 0.10297(11) 0.0227(6) Uani 1 1 d .
C79 C 0.6689(4) -0.2251(3) 0.26494(18) 0.0644(11) Uani 1 1 d .
H79A H 0.6572 -0.2620 0.3002 0.097 Uiso 1 1 calc R
H79B H 0.7415 -0.2571 0.2453 0.097 Uiso 1 1 calc R
H79C H 0.6080 -0.2185 0.2373 0.097 Uiso 1 1 calc R
C80 C 0.6891(3) 0.1090(2) 0.20365(14) 0.0444(8) Uani 1 1 d .
H80A H 0.6286 0.1134 0.1754 0.053 Uiso 1 1 calc R
H80B H 0.7624 0.0854 0.1818 0.053 Uiso 1 1 calc R
C81 C 0.6769(3) 0.2084(3) 0.22622(16) 0.0505(9) Uani 1 1 d .
H81A H 0.6813 0.2503 0.1923 0.076 Uiso 1 1 calc R
H81B H 0.7378 0.2050 0.2533 0.076 Uiso 1 1 calc R
H81C H 0.6039 0.2328 0.2474 0.076 Uiso 1 1 calc R
C82 C 0.6691(3) -0.1265(2) 0.28397(15) 0.0454(8) Uani 1 1 d .
H82A H 0.5964 -0.0963 0.3051 0.054 Uiso 1 1 calc R
H82B H 0.7297 -0.1346 0.3127 0.054 Uiso 1 1 calc R
C83 C 0.6860(3) -0.0596(2) 0.23323(14) 0.0416(8) Uani 1 1 d .
H83A H 0.6265 -0.0522 0.2039 0.050 Uiso 1 1 calc R
H83B H 0.7597 -0.0885 0.2128 0.050 Uiso 1 1 calc R
C84 C 0.6824(3) 0.0385(2) 0.25409(13) 0.0389(7) Uani 1 1 d .
H84A H 0.6116 0.0648 0.2777 0.047 Uiso 1 1 calc R
H84B H 0.7461 0.0313 0.2807 0.047 Uiso 1 1 calc R

loop_
_atom_site_aniso_label
_atom_site_aniso_U_11
_atom_site_aniso_U_22
_atom_site_aniso_U_33
_atom_site_aniso_U_23
_atom_site_aniso_U_13
_atom_site_aniso_U_12
O1 0.0359(10) 0.0208(10) 0.0310(10) 0.0047(8) -0.0075(9) -0.0102(8)
O2 0.0400(11) 0.0258(10) 0.0223(9) 0.0011(8) 0.0026(8) -0.0172(8)
O3 0.0330(10) 0.0263(10) 0.0290(10) 0.0043(8) -0.0033(8) -0.0139(8)
O4 0.0260(9) 0.0203(10) 0.0323(10) 0.0021(8) 0.0006(8) -0.0071(7)
O5 0.0401(11) 0.0192(10) 0.0249(9) 0.0011(7) 0.0023(8) -0.0097(8)
O6 0.0291(10) 0.0199(10) 0.0314(10) 0.0013(8) 0.0056(8) -0.0092(8)
O7 0.0273(9) 0.0211(10) 0.0256(9) 0.0026(7) 0.0044(8) -0.0085(7)
O8 0.0348(10) 0.0215(10) 0.0268(10) 0.0004(8) 0.0054(8) -0.0086(8)
O9 0.0306(10) 0.0204(10) 0.0349(10) 0.0040(8) -0.0013(8) -0.0091(8)
O10 0.0461(13) 0.0264(13) 0.118(2) -0.0258(13) 0.0406(14) -0.0197(10)
C1 0.057(2) 0.083(3) 0.124(4) -0.048(3) 0.037(3) -0.045(2)
C2 0.059(2) 0.065(3) 0.062(2) 0.021(2) 0.011(2) 0.006(2)
C3A 0.059(3) 0.031(3) 0.061(3) 0.001(2) -0.035(3) -0.011(2)
C3B 0.043(6) 0.032(6) 0.027(5) 0.009(4) -0.002(5) -0.017(4)
C4 0.050(2) 0.059(2) 0.092(3) 0.038(2) -0.011(2) -0.0284(18)
C5 0.074(3) 0.052(2) 0.044(2) -0.0062(17) 0.0094(19) -0.0199(19)
C6 0.059(2) 0.0269(16) 0.0279(15) 0.0033(12) -0.0038(15) -0.0109(14)
C7 0.055(2) 0.0320(18) 0.0466(19) 0.0014(14) -0.0098(16) -0.0125(15)
C8 0.0425(18) 0.0392(19) 0.0496(19) -0.0115(15) -0.0069(16) -0.0043(14)
C9 0.0461(18) 0.0348(18) 0.052(2) -0.0046(15) 0.0018(16) -0.0160(14)
C10 0.0448(18) 0.0283(17) 0.0515(19) -0.0046(14) 0.0119(16) -0.0089(14)
C11 0.070(2) 0.0330(18) 0.0421(18) 0.0086(14) -0.0093(17) -0.0278(16)
C12 0.0279(14) 0.0325(17) 0.0420(17) -0.0025(13) -0.0009(13) -0.0050(12)
C14 0.0379(16) 0.0245(15) 0.0351(16) -0.0004(12) 0.0068(13) -0.0089(12)
C15 0.055(2) 0.0335(18) 0.0488(19) -0.0057(15) 0.0201(16) -0.0229(15)
C16 0.0403(16) 0.0286(16) 0.0335(16) -0.0021(12) 0.0024(13) -0.0112(13)
C17 0.0418(17) 0.0289(17) 0.0464(18) 0.0063(14) 0.0059(15) -0.0133(13)
C18 0.057(2) 0.0303(18) 0.0476(19) 0.0077(14) -0.0120(17) -0.0148(15)
C19 0.0495(18) 0.0269(16) 0.0324(16) 0.0023(12) 0.0011(14) -0.0143(13)
C20 0.0425(17) 0.0309(17) 0.0336(16) -0.0021(13) 0.0106(14) -0.0179(13)
C21 0.0464(17) 0.0355(17) 0.0335(16) 0.0084(13) -0.0004(14) -0.0210(14)
C22 0.0245(13) 0.0265(15) 0.0316(15) -0.0043(12) 0.0001(12) -0.0062(11)
C23 0.0310(14) 0.0308(16) 0.0315(15) 0.0034(12) 0.0001(12) -0.0135(12)
C24 0.0409(16) 0.0242(15) 0.0316(15) 0.0005(12) -0.0026(13) -0.0098(12)
C25 0.0344(15) 0.0278(16) 0.0309(15) 0.0030(12) 0.0035(13) -0.0102(12)
C26 0.0232(13) 0.0239(14) 0.0237(13) 0.0003(11) -0.0017(11) -0.0050(10)
C27 0.0394(16) 0.0237(15) 0.0398(17) 0.0027(12) -0.0045(14) -0.0071(12)
C28 0.0291(14) 0.0291(15) 0.0239(13) 0.0027(11) -0.0009(12) -0.0120(11)
C29 0.0364(15) 0.0239(15) 0.0353(16) 0.0063(12) -0.0091(13) -0.0081(12)
C30 0.0309(15) 0.0291(16) 0.0384(16) 0.0008(13) -0.0010(13) -0.0119(12)
C31 0.0329(15) 0.0277(15) 0.0300(14) 0.0014(12) -0.0021(12) -0.0108(12)
C32 0.0393(16) 0.0271(16) 0.0367(16) 0.0029(12) -0.0007(14) -0.0107(13)
C33 0.0312(14) 0.0257(15) 0.0270(14) 0.0040(11) 0.0033(12) -0.0094(11)
C34 0.0237(13) 0.0321(16) 0.0247(14) 0.0015(11) 0.0013(11) -0.0112(11)
C35 0.0278(14) 0.0257(15) 0.0276(14) -0.0037(11) 0.0036(12) -0.0088(11)
C36 0.0238(13) 0.0261(15) 0.0250(13) 0.0010(11) 0.0041(11) -0.0069(11)
C37 0.0302(14) 0.0268(15) 0.0278(14) 0.0009(11) 0.0037(12) -0.0110(11)
C38 0.0269(14) 0.0209(15) 0.0444(17) -0.0035(12) 0.0050(13) -0.0076(11)
C39 0.0274(13) 0.0227(14) 0.0213(13) -0.0013(10) 0.0017(11) -0.0081(11)
C40 0.0256(13) 0.0249(15) 0.0287(14) 0.0015(11) -0.0015(12) -0.0066(11)
C41 0.0406(16) 0.0217(15) 0.0273(14) 0.0024(11) 0.0020(13) -0.0137(12)
C42 0.0253(13) 0.0215(14) 0.0240(13) -0.0014(11) 0.0021(11) -0.0047(10)
C43 0.0356(15) 0.0268(15) 0.0282(14) 0.0030(12) 0.0011(12) -0.0105(12)
C44 0.0288(14) 0.0228(14) 0.0210(13) -0.0005(11) 0.0006(11) -0.0083(11)
C45 0.0357(15) 0.0280(16) 0.0327(15) 0.0008(12) 0.0001(13) -0.0163(12)
C46 0.0242(13) 0.0211(14) 0.0287(14) -0.0018(11) 0.0000(12) -0.0047(10)
C47 0.0273(13) 0.0192(14) 0.0198(13) 0.0005(10) -0.0022(11) -0.0059(11)
C48 0.0241(13) 0.0212(14) 0.0280(14) -0.0025(11) 0.0026(11) -0.0077(10)
C49 0.0247(13) 0.0251(15) 0.0261(14) -0.0028(11) 0.0010(11) -0.0101(11)
C50 0.0243(13) 0.0268(15) 0.0348(15) 0.0045(12) 0.0001(12) -0.0077(11)
C51 0.0261(13) 0.0231(14) 0.0254(13) -0.0001(11) 0.0019(11) -0.0095(11)
C52 0.0237(13) 0.0208(14) 0.0259(14) -0.0002(11) -0.0009(11) -0.0036(10)
C53 0.0297(14) 0.0210(14) 0.0270(14) 0.0020(11) -0.0004(12) -0.0114(11)
C54 0.0238(13) 0.0247(14) 0.0258(14) -0.0010(11) 0.0023(11) -0.0088(11)
C55 0.0191(12) 0.0256(15) 0.0284(14) -0.0028(11) 0.0014(11) -0.0055(10)
C57 0.0299(14) 0.0203(14) 0.0266(14) 0.0005(11) 0.0034(12) -0.0075(11)
C58 0.0203(12) 0.0283(15) 0.0229(13) 0.0000(11) 0.0036(11) -0.0072(11)
C59 0.0301(14) 0.0254(15) 0.0255(14) 0.0000(11) -0.0010(12) -0.0057(11)
C60 0.0294(14) 0.0210(14) 0.0207(13) -0.0004(10) -0.0008(11) -0.0057(11)
C61 0.0300(14) 0.0185(14) 0.0215(13) -0.0001(10) 0.0051(11) -0.0047(11)
C62 0.0225(13) 0.0230(14) 0.0234(13) -0.0015(11) 0.0030(11) -0.0051(10)
C63 0.0282(14) 0.0199(14) 0.0219(13) -0.0004(10) 0.0038(11) -0.0057(11)
C64 0.0208(12) 0.0254(14) 0.0199(13) -0.0005(10) 0.0028(11) -0.0069(10)
C65 0.0313(14) 0.0266(15) 0.0245(14) 0.0001(11) 0.0034(12) -0.0111(11)
C66 0.0296(14) 0.0200(14) 0.0238(13) -0.0020(11) 0.0029(11) -0.0067(11)
C67 0.0263(13) 0.0229(14) 0.0218(13) -0.0041(11) 0.0063(11) -0.0058(11)
C68 0.0251(13) 0.0228(14) 0.0188(12) -0.0009(10) -0.0038(11) -0.0082(10)
C69 0.0250(13) 0.0231(14) 0.0163(12) 0.0010(10) -0.0012(11) -0.0073(11)
C70 0.0259(13) 0.0210(14) 0.0181(12) -0.0023(10) 0.0042(11) -0.0066(10)
C71 0.0240(13) 0.0243(14) 0.0220(13) 0.0033(11) 0.0023(11) -0.0076(11)
C72 0.0229(13) 0.0268(15) 0.0260(14) 0.0064(11) -0.0014(11) -0.0061(11)
C73 0.0189(12) 0.0274(15) 0.0234(13) 0.0037(11) -0.0035(11) -0.0080(10)
C74 0.0193(12) 0.0221(14) 0.0236(13) -0.0002(11) 0.0011(11) -0.0041(10)
C75 0.0222(12) 0.0208(14) 0.0207(13) 0.0022(10) 0.0046(11) -0.0038(10)
C76 0.0251(13) 0.0233(14) 0.0182(12) 0.0002(10) -0.0013(11) -0.0103(11)
C77 0.0268(13) 0.0232(14) 0.0195(13) -0.0001(10) -0.0004(11) -0.0099(11)
C79 0.077(3) 0.058(3) 0.060(2) -0.0174(19) -0.008(2) -0.022(2)
C80 0.0385(17) 0.056(2) 0.0370(17) -0.0070(15) 0.0090(15) -0.0130(15)
C81 0.0387(18) 0.058(2) 0.054(2) -0.0027(17) 0.0068(16) -0.0138(16)
C82 0.0401(18) 0.049(2) 0.0442(18) -0.0054(15) -0.0092(15) -0.0072(15)
C83 0.0369(17) 0.051(2) 0.0350(17) -0.0099(15) 0.0025(14) -0.0095(14)
C84 0.0336(16) 0.050(2) 0.0296(15) -0.0024(14) -0.0005(13) -0.0067(14)

loop_
_atom_type_symbol
_atom_type_description
_atom_type_scat_dispersion_real
_atom_type_scat_dispersion_imag
_atom_type_scat_source
C C 0.0033 0.0016 'International Tables Vol C Tables 4.2.6.8 and 6.1.1.4'
H H 0.0000 0.0000 'International Tables Vol C Tables 4.2.6.8 and 6.1.1.4'
O O 0.0106 0.0060 'International Tables Vol C Tables 4.2.6.8 and 6.1.1.4'

loop_
_geom_angle_atom_site_label_1
_geom_angle_atom_site_label_2
_geom_angle_atom_site_label_3
_geom_angle
C48 O1 C29 117.5(2)
C71 O2 C53 117.7(2)
C49 O3 C23 117.5(2)
C63 O4 C51 116.77(19)
C75 O5 C41 117.7(2)
C77 O6 C57 117.8(2)
C76 O7 C66 116.53(19)
C52 O8 C33 118.0(2)
C61 O9 C45 117.1(2)
C3B O10 C3A 48.6(5)
C3B O10 C38 128.1(5)
C3A O10 C38 118.7(3)
C2 C1 C3A 101.2(4)
C2 C1 C3B 131.7(5)
C3A C1 C3B 38.6(4)
C2 C1 H1A 95.8
C3A C1 H1A 135.4
C3B C1 H1A 101.8
C2 C1 H1B 105.7
C3A C1 H1B 112.8
C3B C1 H1B 114.1
H1A C1 H1B 101.5
C1 C2 C5 110.5(3)
C1 C2 H2A 109.6
C5 C2 H2A 109.6
C1 C2 H2B 109.6
C5 C2 H2B 109.6
H2A C2 H2B 108.1
O10 C3A C1 105.8(3)
O10 C3A H3A1 110.6
C1 C3A H3A1 110.6
O10 C3A H3A2 110.6
C1 C3A H3A2 110.6
H3A1 C3A H3A2 108.7
O10 C3B C1 105.4(6)
O10 C3B H3B1 110.7
C1 C3B H3B1 110.7
O10 C3B H3B2 110.7
C1 C3B H3B2 110.7
H3B1 C3B H3B2 108.8
C11 C4 H4A 109.5
C11 C4 H4B 109.5
H4A C4 H4B 109.5
C11 C4 H4C 109.5
H4A C4 H4C 109.5
H4B C4 H4C 109.5
C2 C5 H5A 109.5
C2 C5 H5B 109.5
H5A C5 H5B 109.5
C2 C5 H5C 109.5
H5A C5 H5C 109.5
H5B C5 H5C 109.5
C7 C6 C19 114.4(3)
C7 C6 H6A 108.7
C19 C6 H6A 108.7
C7 C6 H6B 108.7
C19 C6 H6B 108.7
H6A C6 H6B 107.6
C6 C7 H7A 109.5
C6 C7 H7B 109.5
H7A C7 H7B 109.5
C6 C7 H7C 109.5
H7A C7 H7C 109.5
H7B C7 H7C 109.5
C12 C8 H8A 109.5
C12 C8 H8B 109.5
H8A C8 H8B 109.5
C12 C8 H8C 109.5
H8A C8 H8C 109.5
H8B C8 H8C 109.5
C16 C9 H9A 109.5
C16 C9 H9B 109.5
H9A C9 H9B 109.5
C16 C9 H9C 109.5
H9A C9 H9C 109.5
H9B C9 H9C 109.5
C14 C10 H10A 109.5
C14 C10 H10B 109.5
H10A C10 H10B 109.5
C14 C10 H10C 109.5
H10A C10 H10C 109.5
H10B C10 H10C 109.5
C32 C11 C4 113.7(3)
C32 C11 H11A 108.8
C4 C11 H11A 108.8
C32 C11 H11B 108.8
C4 C11 H11B 108.8
H11A C11 H11B 107.7
C30 C12 C8 112.3(2)
C30 C12 H12A 109.2
C8 C12 H12A 109.2
C30 C12 H12B 109.2
C8 C12 H12B 109.2
H12A C12 H12B 107.9
C43 C14 C10 112.9(2)
C43 C14 H14A 109.0
C10 C14 H14A 109.0
C43 C14 H14B 109.0
C10 C14 H14B 109.0
H14A C14 H14B 107.8
C20 C15 H15A 109.5
C20 C15 H15B 109.5
H15A C15 H15B 109.5
C20 C15 H15C 109.5
H15A C15 H15C 109.5
H15B C15 H15C 109.5
C27 C16 C9 112.9(2)
C27 C16 H16A 109.0
C9 C16 H16A 109.0
C27 C16 H16B 109.0
C9 C16 H16B 109.0
H16A C16 H16B 107.8
C25 C17 H17A 109.5
C25 C17 H17B 109.5
H17A C17 H17B 109.5
C25 C17 H17C 109.5
H17A C17 H17C 109.5
H17B C17 H17C 109.5
C24 C18 H18A 109.5
C24 C18 H18B 109.5
H18A C18 H18B 109.5
C24 C18 H18C 109.5
H18A C18 H18C 109.5
H18B C18 H18C 109.5
C41 C19 C6 115.0(2)
C41 C19 H19A 108.5
C6 C19 H19A 108.5
C41 C19 H19B 108.5
C6 C19 H19B 108.5
H19A C19 H19B 107.5
C65 C20 C15 113.3(2)
C65 C20 H20A 108.9
C15 C20 H20A 108.9
C65 C20 H20B 108.9
C15 C20 H20B 108.9
H20A C20 H20B 107.7
C31 C21 H21A 109.5
C31 C21 H21B 109.5
H21A C21 H21B 109.5
C31 C21 H21C 109.5
H21A C21 H21C 109.5
H21B C21 H21C 109.5
C55 C22 C67 110.5(2)
C55 C22 H22A 109.5
C67 C22 H22A 109.5
C55 C22 H22B 109.5
C67 C22 H22B 109.5
H22A C22 H22B 108.1
O3 C23 C30 107.4(2)
O3 C23 H23A 110.2
C30 C23 H23A 110.2
O3 C23 H23B 110.2
C30 C23 H23B 110.2
H23A C23 H23B 108.5
C59 C24 C18 112.9(2)
C59 C24 H24A 109.0
C18 C24 H24A 109.0
C59 C24 H24B 109.0
C18 C24 H24B 109.0
H24A C24 H24B 107.8
C17 C25 C37 112.4(2)
C17 C25 H25A 109.1
C37 C25 H25A 109.1
C17 C25 H25B 109.1
C37 C25 H25B 109.1
H25A C25 H25B 107.8
C68 C26 C74 112.5(2)
C68 C26 H26A 109.1
C74 C26 H26A 109.1
C68 C26 H26B 109.1
C74 C26 H26B 109.1
H26A C26 H26B 107.8
C29 C27 C16 113.6(2)
C29 C27 H27A 108.8
C16 C27 H27A 108.8
C29 C27 H27B 108.8
C16 C27 H27B 108.8
H27A C27 H27B 107.7
C53 C28 C31 111.5(2)
C53 C28 H28A 109.3
C31 C28 H28A 109.3
C53 C28 H28B 109.3
C31 C28 H28B 109.3
H28A C28 H28B 108.0
O1 C29 C27 107.9(2)
O1 C29 H29A 110.1
C27 C29 H29A 110.1
O1 C29 H29B 110.1
C27 C29 H29B 110.1
H29A C29 H29B 108.4
C23 C30 C12 114.1(2)
C23 C30 H30A 108.7
C12 C30 H30A 108.7
C23 C30 H30B 108.7
C12 C30 H30B 108.7
H30A C30 H30B 107.6
C21 C31 C28 112.6(2)
C21 C31 H31A 109.1
C28 C31 H31A 109.1
C21 C31 H31B 109.1
C28 C31 H31B 109.1
H31A C31 H31B 107.8
C45 C32 C11 112.8(2)
C45 C32 H32A 109.0
C11 C32 H32A 109.0
C45 C32 H32B 109.0
C11 C32 H32B 109.0
H32A C32 H32B 107.8
O8 C33 C43 108.0(2)
O8 C33 H33A 110.1
C43 C33 H33A 110.1
O8 C33 H33B 110.1
C43 C33 H33B 110.1
H33A C33 H33B 108.4
C58 C34 C73 114.5(2)
C58 C34 H34A 108.6
C73 C34 H34A 108.6
C58 C34 H34B 108.6
C73 C34 H34B 108.6
H34A C34 H34B 107.6
C61 C35 C67 121.3(3)
C61 C35 H35A 119.3
C67 C35 H35A 119.3
C49 C36 C62 121.7(2)
C49 C36 H36A 119.2
C62 C36 H36A 119.2
C57 C37 C25 112.9(2)
C57 C37 H37A 109.0
C25 C37 H37A 109.0
C57 C37 H37B 109.0
C25 C37 H37B 109.0
H37A C37 H37B 107.8
O10 C38 C50 121.3(3)
O10 C38 C55 118.1(3)
C50 C38 C55 120.6(3)
C69 C39 C62 109.8(2)
C69 C39 H39A 109.7
C62 C39 H39A 109.7
C69 C39 H39B 109.7
C62 C39 H39B 109.7
H39A C39 H39B 108.2
C58 C40 C48 121.8(2)
C58 C40 H40A 119.1
C48 C40 H40A 119.1
O5 C41 C19 107.5(2)
O5 C41 H41A 110.2
C19 C41 H41A 110.2
O5 C41 H41B 110.2
C19 C41 H41B 110.2
H41A C41 H41B 108.5
C64 C42 C70 111.9(2)
C64 C42 H42A 109.2
C70 C42 H42A 109.2
C64 C42 H42B 109.2
C70 C42 H42B 109.2
H42A C42 H42B 107.9
C33 C43 C14 113.3(2)
C33 C43 H43A 108.9
C14 C43 H43A 108.9
C33 C43 H43B 108.9
C14 C43 H43B 108.9
H43A C43 H43B 107.7
C70 C44 C63 121.8(2)
C70 C44 H44A 119.1
C63 C44 H44A 119.1
O9 C45 C32 107.7(2)
O9 C45 H45A 110.2
C32 C45 H45A 110.2
O9 C45 H45B 110.2
C32 C45 H45B 110.2
H45A C45 H45B 108.5
C75 C46 C64 121.3(2)
C75 C46 H46A 119.4
C64 C46 H46A 119.4
C76 C47 C68 121.5(2)
C76 C47 H47A 119.3
C68 C47 H47A 119.3
C40 C48 O1 123.8(2)
C40 C48 C62 120.4(2)
O1 C48 C62 115.8(2)
O3 C49 C36 123.6(2)
O3 C49 C58 116.3(2)
C36 C49 C58 120.1(2)
C73 C50 C38 121.4(3)
C73 C50 H50A 119.3
C38 C50 H50A 119.3
O4 C51 C59 108.1(2)
O4 C51 H51A 110.1
C59 C51 H51A 110.1
O4 C51 H51B 110.1
C59 C51 H51B 110.1
H51A C51 H51B 108.4
O8 C52 C72 123.4(2)
O8 C52 C73 116.2(2)
C72 C52 C73 120.4(2)
O2 C53 C28 108.5(2)
O2 C53 H53A 110.0
C28 C53 H53A 110.0
O2 C53 H53B 110.0
C28 C53 H53B 110.0
H53A C53 H53B 108.4
C71 C54 C74 121.2(2)
C71 C54 H54A 119.4
C74 C54 H54A 119.4
C72 C55 C38 117.9(2)
C72 C55 C22 120.3(2)
C38 C55 C22 121.7(2)
O6 C57 C37 106.9(2)
O6 C57 H57A 110.3
C37 C57 H57A 110.3
O6 C57 H57B 110.3
C37 C57 H57B 110.3
H57A C57 H57B 108.6
C40 C58 C49 118.1(2)
C40 C58 C34 121.5(2)
C49 C58 C34 120.4(2)
C51 C59 C24 111.3(2)
C51 C59 H59A 109.4
C24 C59 H59A 109.4
C51 C59 H59B 109.4
C24 C59 H59B 109.4
H59A C59 H59B 108.0
C77 C60 C69 121.0(2)
C77 C60 H60A 119.5
C69 C60 H60A 119.5
C35 C61 C70 120.4(2)
C35 C61 O9 123.5(2)
C70 C61 O9 116.0(2)
C48 C62 C36 117.9(2)
C48 C62 C39 121.8(2)
C36 C62 C39 120.2(2)
O4 C63 C44 123.6(2)
O4 C63 C67 116.5(2)
C44 C63 C67 119.9(2)
C46 C64 C71 118.0(2)
C46 C64 C42 120.3(2)
C71 C64 C42 121.7(2)
C66 C65 C20 110.2(2)
C66 C65 H65A 109.6
C20 C65 H65A 109.6
C66 C65 H65B 109.6
C20 C65 H65B 109.6
H65A C65 H65B 108.1
O7 C66 C65 109.1(2)
O7 C66 H66A 109.9
C65 C66 H66A 109.9
O7 C66 H66B 109.9
C65 C66 H66B 109.9
H66A C66 H66B 108.3
C63 C67 C35 118.4(2)
C63 C67 C22 121.3(2)
C35 C67 C22 120.2(2)
C47 C68 C77 117.9(2)
C47 C68 C26 120.5(2)
C77 C68 C26 121.6(2)
C76 C69 C60 118.1(2)
C76 C69 C39 121.4(2)
C60 C69 C39 120.4(2)
C44 C70 C61 118.1(2)
C44 C70 C42 119.4(2)
C61 C70 C42 122.5(2)
O2 C71 C54 123.7(2)
O2 C71 C64 115.5(2)
C54 C71 C64 120.7(2)
C55 C72 C52 121.6(3)
C55 C72 H72A 119.2
C52 C72 H72A 119.2
C50 C73 C52 118.0(2)
C50 C73 C34 121.0(2)
C52 C73 C34 121.0(2)
C75 C74 C54 117.9(2)
C75 C74 C26 122.0(2)
C54 C74 C26 120.1(2)
O5 C75 C46 123.6(2)
O5 C75 C74 115.5(2)
C46 C75 C74 120.9(2)
C47 C76 C69 120.9(2)
C47 C76 O7 123.1(2)
C69 C76 O7 116.0(2)
C60 C77 O6 124.1(2)
C60 C77 C68 120.7(2)
O6 C77 C68 115.2(2)
C82 C79 H79A 109.5
C82 C79 H79B 109.5
H79A C79 H79B 109.5
C82 C79 H79C 109.5
H79A C79 H79C 109.5
H79B C79 H79C 109.5
C84 C80 C81 113.1(3)
C84 C80 H80A 109.0
C81 C80 H80A 109.0
C84 C80 H80B 109.0
C81 C80 H80B 109.0
H80A C80 H80B 107.8
C80 C81 H81A 109.5
C80 C81 H81B 109.5
H81A C81 H81B 109.5
C80 C81 H81C 109.5
H81A C81 H81C 109.5
H81B C81 H81C 109.5
C83 C82 C79 115.7(3)
C83 C82 H82A 108.3
C79 C82 H82A 108.3
C83 C82 H82B 108.3
C79 C82 H82B 108.3
H82A C82 H82B 107.4
C82 C83 C84 113.9(3)
C82 C83 H83A 108.8
C84 C83 H83A 108.8
C82 C83 H83B 108.8
C84 C83 H83B 108.8
H83A C83 H83B 107.7
C80 C84 C83 114.7(3)
C80 C84 H84A 108.6
C83 C84 H84A 108.6
C80 C84 H84B 108.6
C83 C84 H84B 108.6
H84A C84 H84B 107.6

loop_
_geom_bond_atom_site_label_1
_geom_bond_atom_site_label_2
_geom_bond_distance
O1 C48 1.391(3)
O1 C29 1.429(3)
O2 C71 1.385(3)
O2 C53 1.432(3)
O3 C49 1.383(3)
O3 C23 1.434(3)
O4 C63 1.385(3)
O4 C51 1.439(3)
O5 C75 1.389(3)
O5 C41 1.427(3)
O6 C77 1.393(3)
O6 C57 1.426(3)
O7 C76 1.393(3)
O7 C66 1.432(3)
O8 C52 1.382(3)
O8 C33 1.431(3)
O9 C61 1.392(3)
O9 C45 1.431(3)
O10 C3B 1.296(9)
O10 C3A 1.319(5)
O10 C38 1.381(3)
C1 C2 1.447(6)
C1 C3A 1.614(6)
C1 C3B 1.640(10)
C1 H1A 0.9732
C1 H1B 0.9940
C2 C5 1.546(5)
C2 H2A 0.9700
C2 H2B 0.9700
C3A H3A1 0.9700
C3A H3A2 0.9700
C3B H3B1 0.9700
C3B H3B2 0.9700
C4 C11 1.527(5)
C4 H4A 0.9600
C4 H4B 0.9600
C4 H4C 0.9600
C5 H5A 0.9600
C5 H5B 0.9600
C5 H5C 0.9600
C6 C7 1.511(4)
C6 C19 1.528(4)
C6 H6A 0.9700
C6 H6B 0.9700
C7 H7A 0.9600
C7 H7B 0.9600
C7 H7C 0.9600
C8 C12 1.528(4)
C8 H8A 0.9600
C8 H8B 0.9600
C8 H8C 0.9600
C9 C16 1.522(4)
C9 H9A 0.9600
C9 H9B 0.9600
C9 H9C 0.9600
C10 C14 1.526(4)
C10 H10A 0.9600
C10 H10B 0.9600
C10 H10C 0.9600
C11 C32 1.526(4)
C11 H11A 0.9700
C11 H11B 0.9700
C12 C30 1.524(4)
C12 H12A 0.9700
C12 H12B 0.9700
C14 C43 1.523(4)
C14 H14A 0.9700
C14 H14B 0.9700
C15 C20 1.522(4)
C15 H15A 0.9600
C15 H15B 0.9600
C15 H15C 0.9600
C16 C27 1.515(4)
C16 H16A 0.9700
C16 H16B 0.9700
C17 C25 1.519(4)
C17 H17A 0.9600
C17 H17B 0.9600
C17 H17C 0.9600
C18 C24 1.527(4)
C18 H18A 0.9600
C18 H18B 0.9600
C18 H18C 0.9600
C19 C41 1.516(4)
C19 H19A 0.9700
C19 H19B 0.9700
C20 C65 1.518(4)
C20 H20A 0.9700
C20 H20B 0.9700
C21 C31 1.521(4)
C21 H21A 0.9600
C21 H21B 0.9600
C21 H21C 0.9600
C22 C55 1.521(4)
C22 C67 1.522(3)
C22 H22A 0.9700
C22 H22B 0.9700
C23 C30 1.509(4)
C23 H23A 0.9700
C23 H23B 0.9700
C24 C59 1.518(4)
C24 H24A 0.9700
C24 H24B 0.9700
C25 C37 1.522(4)
C25 H25A 0.9700
C25 H25B 0.9700
C26 C68 1.514(3)
C26 C74 1.515(3)
C26 H26A 0.9700
C26 H26B 0.9700
C27 C29 1.509(4)
C27 H27A 0.9700
C27 H27B 0.9700
C28 C53 1.510(4)
C28 C31 1.522(4)
C28 H28A 0.9700
C28 H28B 0.9700
C29 H29A 0.9700
C29 H29B 0.9700
C30 H30A 0.9700
C30 H30B 0.9700
C31 H31A 0.9700
C31 H31B 0.9700
C32 C45 1.511(4)
C32 H32A 0.9700
C32 H32B 0.9700
C33 C43 1.507(4)
C33 H33A 0.9700
C33 H33B 0.9700
C34 C58 1.521(3)
C34 C73 1.522(4)
C34 H34A 0.9700
C34 H34B 0.9700
C35 C61 1.391(4)
C35 C67 1.395(4)
C35 H35A 0.9300
C36 C49 1.387(4)
C36 C62 1.395(4)
C36 H36A 0.9300
C37 C57 1.509(4)
C37 H37A 0.9700
C37 H37B 0.9700
C38 C50 1.392(4)
C38 C55 1.392(4)
C39 C69 1.516(3)
C39 C62 1.518(3)
C39 H39A 0.9700
C39 H39B 0.9700
C40 C58 1.385(4)
C40 C48 1.387(4)
C40 H40A 0.9300
C41 H41A 0.9700
C41 H41B 0.9700
C42 C64 1.511(3)
C42 C70 1.521(3)
C42 H42A 0.9700
C42 H42B 0.9700
C43 H43A 0.9700
C43 H43B 0.9700
C44 C70 1.391(3)
C44 C63 1.393(4)
C44 H44A 0.9300
C45 H45A 0.9700
C45 H45B 0.9700
C46 C75 1.393(4)
C46 C64 1.397(4)
C46 H46A 0.9300
C47 C76 1.381(4)
C47 C68 1.391(4)
C47 H47A 0.9300
C48 C62 1.393(4)
C49 C58 1.401(4)
C50 C73 1.389(4)
C50 H50A 0.9300
C51 C59 1.512(3)
C51 H51A 0.9700
C51 H51B 0.9700
C52 C72 1.393(4)
C52 C73 1.393(4)
C53 H53A 0.9700
C53 H53B 0.9700
C54 C71 1.395(4)
C54 C74 1.402(4)
C54 H54A 0.9300
C55 C72 1.389(4)
C57 H57A 0.9700
C57 H57B 0.9700
C59 H59A 0.9700
C59 H59B 0.9700
C60 C77 1.391(4)
C60 C69 1.396(4)
C60 H60A 0.9300
C61 C70 1.393(4)
C63 C67 1.396(4)
C64 C71 1.398(4)
C65 C66 1.507(4)
C65 H65A 0.9700
C65 H65B 0.9700
C66 H66A 0.9700
C66 H66B 0.9700
C68 C77 1.395(3)
C69 C76 1.391(3)
C72 H72A 0.9300
C74 C75 1.393(4)
C79 C82 1.520(5)
C79 H79A 0.9600
C79 H79B 0.9600
C79 H79C 0.9600
C80 C84 1.506(4)
C80 C81 1.519(5)
C80 H80A 0.9700
C80 H80B 0.9700
C81 H81A 0.9600
C81 H81B 0.9600
C81 H81C 0.9600
C82 C83 1.509(5)
C82 H82A 0.9700
C82 H82B 0.9700
C83 C84 1.512(4)
C83 H83A 0.9700
C83 H83B 0.9700
C84 H84A 0.9700
C84 H84B 0.9700
